data_2020608
loop_
_publ_author_name
'Jiao, Yunzhe'
'Brennessel, William W.'
'Jones, William D.'

_publ_section_title
;
 Nitrile coordination to rhodium does not lead to C---H activation
;
_journal_coeditor_code YP3115
_journal_issue 11
_journal_name_full 'Acta Crystallographica Section C'
_journal_page_first 850
_journal_page_last 852
_journal_paper_doi 10.1107/S2053229616006859
_journal_volume 72
_journal_year 2016
_chemical_formula_iupac '[Rh (C15 H22 B1 N6) (C5 H9 N1) (C3 H9 P)]'
_chemical_formula_moiety 'C23 H40 B N7 P Rh'
_chemical_formula_sum 'C23 H40 B N7 P Rh'
_chemical_formula_weight 559.31
_chemical_name_common jonyj35
_chemical_name_systematic
(Pentanenitrile-\k<i>N</i>)(trimethylphosphane-\k<i>P</i>)[tris(3,5-dimethylimidazol-1-yl)hydroborato-\k^2^<i>N</i>^2^,<i>N</i>^2'^]rhodium(I)
_space_group_crystal_system monoclinic
_space_group_IT_number 4
_space_group_name_Hall 'P 2yb'
_space_group_name_H-M_alt 'P 1 21 1'
_symmetry_space_group_name_Hall 'P 2yb'
_symmetry_space_group_name_H-M 'P 1 21 1'
_atom_sites_solution_hydrogens mixed
_atom_sites_solution_primary difmap
_atom_sites_solution_secondary difmap
_audit_creation_method SHELXL-2012
_cell_angle_alpha 90
_cell_angle_beta 95.975(2)
_cell_angle_gamma 90
_cell_formula_units_Z 2
_cell_length_a 8.4544(8)
_cell_length_b 15.0084(14)
_cell_length_c 10.6904(10)
_cell_measurement_reflns_used 4074
_cell_measurement_temperature 100.0(5)
_cell_measurement_theta_max 27.94
_cell_measurement_theta_min 2.35
_cell_volume 1349.1(2)
_computing_cell_refinement
;
SAINT (Bruker, 2009)
;
_computing_data_collection
;
APEX2 (Bruker, 2012)
;
_computing_data_reduction
;
SAINT (Bruker, 2009)
;
_computing_molecular_graphics
;
SHELXTL (Sheldrick, 2008b)
;
_computing_publication_material
;
SHELXTL (Sheldrick, 2008b)
;
_computing_structure_refinement
;
SHELXL2012 (Sheldrick, 2015)
;
_computing_structure_solution
;
SIR97 (Altomare <i>et al.</i>,  1999)
;
_diffrn_ambient_temperature 100.0(5)
_diffrn_measured_fraction_theta_full 0.997
_diffrn_measured_fraction_theta_max 0.997
_diffrn_measurement_device_type 'Bruker SMART APEXII CCD Platform'
_diffrn_measurement_method '\w scans'
_diffrn_radiation_monochromator graphite
_diffrn_radiation_source 'fine-focus sealed tube'
_diffrn_radiation_type MoK\a
_diffrn_radiation_wavelength 0.71073
_diffrn_reflns_av_R_equivalents 0.0876
_diffrn_reflns_limit_h_max 14
_diffrn_reflns_limit_h_min -14
_diffrn_reflns_limit_k_max 24
_diffrn_reflns_limit_k_min -24
_diffrn_reflns_limit_l_max 17
_diffrn_reflns_limit_l_min -17
_diffrn_reflns_number 36418
_diffrn_reflns_theta_full 36.320
_diffrn_reflns_theta_max 36.317
_diffrn_reflns_theta_min 1.915
_exptl_absorpt_coefficient_mu 0.717
_exptl_absorpt_correction_T_max 0.7471
_exptl_absorpt_correction_T_min 0.6971
_exptl_absorpt_correction_type multi-scan
_exptl_absorpt_process_details
;
(SADABS; Sheldrick, 2008a)
;
_exptl_crystal_colour yellow
_exptl_crystal_density_diffrn 1.377
_exptl_crystal_description needle
_exptl_crystal_F_000 584
_exptl_crystal_size_max 0.180
_exptl_crystal_size_mid 0.160
_exptl_crystal_size_min 0.100
_refine_diff_density_max 1.254
_refine_diff_density_min -1.017
_refine_ls_abs_structure_details
;
 Refined as an inversion twin.
;
_refine_ls_abs_structure_Flack 0.05(3)
_refine_ls_extinction_method none
_refine_ls_goodness_of_fit_ref 0.991
_refine_ls_hydrogen_treatment mixed
_refine_ls_matrix_type full
_refine_ls_number_parameters 313
_refine_ls_number_reflns 12861
_refine_ls_number_restraints 1
_refine_ls_restrained_S_all 0.991
_refine_ls_R_factor_all 0.0908
_refine_ls_R_factor_gt 0.0530
_refine_ls_shift/su_max 0.001
_refine_ls_shift/su_mean 0.000
_refine_ls_structure_factor_coef Fsqd
_refine_ls_weighting_details
;
w=1/[\s^2^(Fo^2^)+(0.0278P)^2^] where P=(Fo^2^+2Fc^2^)/3
;
_refine_ls_weighting_scheme calc
_refine_ls_wR_factor_gt 0.0829
_refine_ls_wR_factor_ref 0.0964
_reflns_number_gt 9022
_reflns_number_total 12861
_reflns_threshold_expression 'I > 2\s(I)'
_cod_data_source_file yp3115sup1.cif
_cod_data_source_block I
_cod_depositor_comments 'Adding full bibliography for 2020608.cif.'
_cod_database_code 2020608
_cod_database_fobs_code 2020608
_shelx_space_group_comment
;
The symmetry employed for this shelxl refinement is uniquely defined
by the following loop, which should always be used as a source of
symmetry information in preference to the above space-group names.
They are only intended as comments.
;
_shelx_estimated_absorpt_t_min 0.882
_shelx_estimated_absorpt_t_max 0.932
_shelxl_version_number .2012

loop_
_space_group_symop_operation_xyz
'x, y, z'
'-x, y+1/2, -z'

loop_
_atom_site_type_symbol
_atom_site_label
_atom_site_fract_x
_atom_site_fract_y
_atom_site_fract_z
_atom_site_U_iso_or_equiv
_atom_site_adp_type
_atom_site_calc_flag
_atom_site_refinement_flags
_atom_site_occupancy
Rh Rh1 0.54121(3) 0.29151(2) 0.19412(3) 0.01279(6) Uani d . 1
P P1 0.62592(10) 0.29078(15) 0.39694(8) 0.01597(18) Uani d . 1
N N1 0.3661(4) 0.3823(3) 0.2105(3) 0.0152(7) Uani d . 1
N N2 0.2113(4) 0.3587(3) 0.1738(3) 0.0134(7) Uani d . 1
N N3 0.4300(4) 0.2737(2) 0.0110(3) 0.0146(9) Uani d . 1
N N4 0.2686(4) 0.2579(2) -0.0015(3) 0.0133(7) Uani d . 1
N N5 0.1479(4) 0.2047(3) 0.3221(3) 0.0171(7) Uani d . 1
N N6 0.2036(4) 0.1921(3) 0.2080(3) 0.0135(7) Uani d . 1
B B1 0.1715(5) 0.2677(3) 0.1112(4) 0.0136(9) Uani d . 1
H H1 0.045(5) 0.270(3) 0.077(4) 0.014(12) Uiso d . 1
C C1 0.3653(5) 0.4672(3) 0.2464(4) 0.0179(9) Uani d . 1
C C2 0.2099(6) 0.4993(3) 0.2365(4) 0.0179(9) Uani d . 1
H H2 0.1760 0.5572 0.2579 0.021 Uiso calc R 1
C C3 0.1149(5) 0.4291(3) 0.1891(4) 0.0164(8) Uani d . 1
C C4 0.4788(5) 0.2620(3) -0.1021(4) 0.0150(8) Uani d . 1
C C5 0.3501(5) 0.2392(3) -0.1891(4) 0.0163(8) Uani d . 1
H H5 0.3525 0.2271 -0.2761 0.020 Uiso calc R 1
C C6 0.2198(5) 0.2378(3) -0.1228(4) 0.0153(8) Uani d . 1
C C7 0.1777(5) 0.1299(3) 0.3865(4) 0.0170(9) Uani d . 1
C C8 0.2532(5) 0.0677(3) 0.3156(4) 0.0188(9) Uani d . 1
H H8 0.2868 0.0093 0.3402 0.023 Uiso calc R 1
C C9 0.2687(5) 0.1092(3) 0.2019(4) 0.0161(8) Uani d . 1
C C10 0.5160(6) 0.5158(3) 0.2847(5) 0.0237(10) Uani d . 1
H H10A 0.6065 0.4757 0.2788 0.036 Uiso calc R 1
H H10B 0.5161 0.5366 0.3716 0.036 Uiso calc R 1
H H10C 0.5247 0.5670 0.2289 0.036 Uiso calc R 1
C C11 -0.0614(5) 0.4267(3) 0.1542(5) 0.0226(10) Uani d . 1
H H11A -0.1055 0.3730 0.1894 0.034 Uiso calc R 1
H H11B -0.0839 0.4260 0.0624 0.034 Uiso calc R 1
H H11C -0.1100 0.4796 0.1880 0.034 Uiso calc R 1
C C12 0.6488(5) 0.2760(3) -0.1241(4) 0.0194(12) Uani d . 1
H H12A 0.7093 0.2959 -0.0459 0.029 Uiso calc R 1
H H12B 0.6551 0.3213 -0.1894 0.029 Uiso calc R 1
H H12C 0.6935 0.2199 -0.1514 0.029 Uiso calc R 1
C C13 0.0498(5) 0.2184(3) -0.1673(4) 0.0216(10) Uani d . 1
H H13A 0.0111 0.1702 -0.1169 0.032 Uiso calc R 1
H H13B 0.0412 0.2005 -0.2559 0.032 Uiso calc R 1
H H13C -0.0143 0.2720 -0.1584 0.032 Uiso calc R 1
C C14 0.1313(6) 0.1221(4) 0.5176(4) 0.0253(11) Uani d . 1
H H14A 0.0804 0.1776 0.5406 0.038 Uiso calc R 1
H H14B 0.2263 0.1112 0.5762 0.038 Uiso calc R 1
H H14C 0.0567 0.0725 0.5217 0.038 Uiso calc R 1
C C15 0.3348(5) 0.0712(3) 0.0891(4) 0.0184(9) Uani d . 1
H H15A 0.2545 0.0749 0.0162 0.028 Uiso calc R 1
H H15B 0.3638 0.0087 0.1050 0.028 Uiso calc R 1
H H15C 0.4293 0.1050 0.0720 0.028 Uiso calc R 1
N N7 0.7006(4) 0.2004(3) 0.1645(3) 0.0155(7) Uani d . 1
C C16 0.7795(5) 0.1432(3) 0.1411(4) 0.0174(9) Uani d . 1
C C17 0.8701(5) 0.0629(3) 0.1141(4) 0.0203(9) Uani d . 1
H H17A 0.9657 0.0581 0.1756 0.024 Uiso calc R 1
H H17B 0.9056 0.0676 0.0290 0.024 Uiso calc R 1
C C18 0.7669(6) -0.0202(3) 0.1216(5) 0.0228(10) Uani d . 1
H H18A 0.6748 -0.0162 0.0566 0.027 Uiso calc R 1
H H18B 0.8297 -0.0733 0.1028 0.027 Uiso calc R 1
C C19 0.7058(6) -0.0326(3) 0.2501(4) 0.0217(10) Uani d . 1
H H19A 0.6263 -0.0812 0.2442 0.026 Uiso calc R 1
H H19B 0.6514 0.0227 0.2723 0.026 Uiso calc R 1
C C20 0.8370(6) -0.0544(4) 0.3549(5) 0.0321(13) Uani d . 1
H H20A 0.7913 -0.0582 0.4353 0.048 Uiso calc R 1
H H20B 0.9180 -0.0075 0.3596 0.048 Uiso calc R 1
H H20C 0.8858 -0.1116 0.3370 0.048 Uiso calc R 1
C C21 0.6523(7) 0.1787(3) 0.4612(4) 0.0265(11) Uani d . 1
H H21B 0.6829 0.1822 0.5521 0.040 Uiso calc R 1
H H21C 0.7359 0.1480 0.4209 0.040 Uiso calc R 1
H H21D 0.5524 0.1456 0.4453 0.040 Uiso calc R 1
C C22 0.8158(6) 0.3405(4) 0.4571(5) 0.0265(11) Uani d . 1
H H22A 0.8322 0.3331 0.5486 0.040 Uiso calc R 1
H H22D 0.8149 0.4041 0.4363 0.040 Uiso calc R 1
H H22B 0.9021 0.3110 0.4186 0.040 Uiso calc R 1
C C23 0.4891(6) 0.3367(4) 0.5005(5) 0.0264(11) Uani d . 1
H H23D 0.5265 0.3221 0.5879 0.040 Uiso calc R 1
H H23A 0.3830 0.3113 0.4789 0.040 Uiso calc R 1
H H23B 0.4842 0.4016 0.4905 0.040 Uiso calc R 1

loop_
_atom_site_aniso_label
_atom_site_aniso_U_11
_atom_site_aniso_U_22
_atom_site_aniso_U_33
_atom_site_aniso_U_12
_atom_site_aniso_U_13
_atom_site_aniso_U_23
Rh1 0.01127(11) 0.01270(12) 0.01410(11) 0.0004(2) -0.00014(8) -0.0007(2)
P1 0.0157(4) 0.0171(4) 0.0146(4) -0.0007(9) -0.0008(3) -0.0004(9)
N1 0.0128(16) 0.0155(19) 0.0172(17) 0.0002(14) 0.0007(13) -0.0003(14)
N2 0.0102(16) 0.0153(19) 0.0152(17) 0.0005(14) 0.0032(13) -0.0014(14)
N3 0.0117(14) 0.016(3) 0.0159(15) 0.0010(12) 0.0004(11) -0.0009(12)
N4 0.0099(15) 0.0144(16) 0.0154(16) -0.0023(12) 0.0008(12) -0.0001(12)
N5 0.0174(18) 0.0188(19) 0.0152(17) -0.0001(15) 0.0023(14) 0.0000(14)
N6 0.0145(17) 0.0137(19) 0.0127(17) -0.0021(15) 0.0031(13) -0.0004(14)
B1 0.0112(19) 0.013(2) 0.017(2) -0.0015(15) 0.0028(16) -0.0012(15)
C1 0.021(2) 0.014(2) 0.018(2) -0.0005(17) 0.0000(17) -0.0005(16)
C2 0.020(2) 0.010(2) 0.024(2) 0.0044(17) 0.0045(18) 0.0004(17)
C3 0.015(2) 0.016(2) 0.018(2) 0.0033(17) 0.0034(16) 0.0023(16)
C4 0.0121(18) 0.0151(19) 0.0175(19) -0.0002(14) 0.0003(15) 0.0018(14)
C5 0.016(2) 0.018(2) 0.0146(19) -0.0006(17) 0.0012(15) -0.0008(16)
C6 0.018(2) 0.013(2) 0.0141(18) -0.0020(16) -0.0016(15) -0.0007(15)
C7 0.016(2) 0.019(2) 0.0153(19) -0.0017(17) 0.0000(15) 0.0024(16)
C8 0.017(2) 0.017(2) 0.022(2) -0.0006(17) -0.0013(17) 0.0047(18)
C9 0.013(2) 0.012(2) 0.022(2) -0.0027(16) -0.0017(17) -0.0010(17)
C10 0.022(2) 0.015(2) 0.033(3) -0.0024(18) -0.001(2) -0.0050(19)
C11 0.014(2) 0.022(2) 0.032(3) 0.0043(18) 0.0029(18) 0.002(2)
C12 0.0152(17) 0.023(4) 0.0200(18) -0.0018(17) 0.0027(14) 0.0004(17)
C13 0.017(2) 0.031(3) 0.016(2) -0.0037(19) -0.0017(16) -0.0051(19)
C14 0.029(3) 0.029(3) 0.017(2) -0.001(2) 0.0012(19) 0.0035(19)
C15 0.020(2) 0.012(2) 0.024(2) 0.0011(17) 0.0057(17) -0.0025(17)
N7 0.0137(17) 0.0175(19) 0.0150(17) 0.0001(14) 0.0004(13) 0.0028(14)
C16 0.016(2) 0.017(2) 0.019(2) -0.0025(17) 0.0005(16) 0.0009(16)
C17 0.017(2) 0.019(2) 0.025(2) 0.0032(18) 0.0050(18) -0.0032(18)
C18 0.027(2) 0.012(2) 0.029(2) 0.0010(18) 0.0007(19) -0.0048(18)
C19 0.020(2) 0.016(2) 0.029(2) -0.0069(18) 0.0005(18) 0.0001(18)
C20 0.027(3) 0.036(3) 0.032(3) -0.009(2) -0.002(2) 0.008(2)
C21 0.036(3) 0.021(2) 0.021(2) -0.001(2) -0.002(2) 0.0041(19)
C22 0.022(2) 0.033(3) 0.022(2) -0.005(2) -0.0056(19) -0.002(2)
C23 0.025(2) 0.032(3) 0.023(2) 0.005(2) 0.0068(19) 0.000(2)

loop_
_atom_type_symbol
_atom_type_description
_atom_type_scat_dispersion_real
_atom_type_scat_dispersion_imag
_atom_type_scat_source
C C 0.0033 0.0016 'International Tables Vol C Tables 4.2.6.8 and 6.1.1.4'
H H 0.0000 0.0000 'International Tables Vol C Tables 4.2.6.8 and 6.1.1.4'
B B 0.0013 0.0007 'International Tables Vol C Tables 4.2.6.8 and 6.1.1.4'
N N 0.0061 0.0033 'International Tables Vol C Tables 4.2.6.8 and 6.1.1.4'
P P 0.1023 0.0942 'International Tables Vol C Tables 4.2.6.8 and 6.1.1.4'
Rh Rh -1.1178 0.9187 'International Tables Vol C Tables 4.2.6.8 and 6.1.1.4'

loop_
_geom_angle_atom_site_label_1
_geom_angle_atom_site_label_2
_geom_angle_atom_site_label_3
_geom_angle
_geom_angle_publ_flag
N7 Rh1 N1 175.08(15) ?
N7 Rh1 N3 90.55(14) y
N1 Rh1 N3 84.61(13) y
N7 Rh1 P1 89.83(11) y
N1 Rh1 P1 94.77(11) y
N3 Rh1 P1 169.05(10) ?
C23 P1 C21 100.5(2) ?
C23 P1 C22 102.8(2) ?
C21 P1 C22 100.1(2) ?
C23 P1 Rh1 115.69(17) ?
C21 P1 Rh1 112.88(18) ?
C22 P1 Rh1 121.76(17) ?
C1 N1 N2 107.2(4) ?
C1 N1 Rh1 133.8(3) ?
N2 N1 Rh1 118.9(3) ?
C3 N2 N1 109.4(4) ?
C3 N2 B1 129.5(4) ?
N1 N2 B1 120.7(4) ?
C4 N3 N4 106.7(3) ?
C4 N3 Rh1 135.5(3) ?
N4 N3 Rh1 117.1(2) ?
C6 N4 N3 109.3(3) ?
C6 N4 B1 129.8(3) ?
N3 N4 B1 120.9(3) ?
C7 N5 N6 106.4(4) ?
N5 N6 C9 110.3(4) ?
N5 N6 B1 116.4(4) ?
C9 N6 B1 133.1(4) ?
N4 B1 N6 112.7(3) ?
N4 B1 N2 108.4(3) ?
N6 B1 N2 110.2(3) ?
N4 B1 H1 109(2) ?
N6 B1 H1 110(2) ?
N2 B1 H1 106(2) ?
N1 C1 C2 110.0(4) ?
N1 C1 C10 121.2(4) ?
C2 C1 C10 128.7(4) ?
C3 C2 C1 105.7(4) ?
C3 C2 H2 127.1 ?
C1 C2 H2 127.1 ?
N2 C3 C2 107.6(4) ?
N2 C3 C11 123.1(4) ?
C2 C3 C11 129.2(4) ?
N3 C4 C5 110.1(4) ?
N3 C4 C12 121.3(4) ?
C5 C4 C12 128.6(4) ?
C6 C5 C4 105.7(4) ?
C6 C5 H5 127.1 ?
C4 C5 H5 127.1 ?
N4 C6 C5 108.1(4) ?
N4 C6 C13 122.4(4) ?
C5 C6 C13 129.5(4) ?
N5 C7 C8 110.8(4) ?
N5 C7 C14 119.8(4) ?
C8 C7 C14 129.4(4) ?
C9 C8 C7 105.5(4) ?
C9 C8 H8 127.3 ?
C7 C8 H8 127.3 ?
N6 C9 C8 107.0(4) ?
N6 C9 C15 125.0(4) ?
C8 C9 C15 127.9(4) ?
C1 C10 H10A 109.5 ?
C1 C10 H10B 109.5 ?
H10A C10 H10B 109.5 ?
C1 C10 H10C 109.5 ?
H10A C10 H10C 109.5 ?
H10B C10 H10C 109.5 ?
C3 C11 H11A 109.5 ?
C3 C11 H11B 109.5 ?
H11A C11 H11B 109.5 ?
C3 C11 H11C 109.5 ?
H11A C11 H11C 109.5 ?
H11B C11 H11C 109.5 ?
C4 C12 H12A 109.5 ?
C4 C12 H12B 109.5 ?
H12A C12 H12B 109.5 ?
C4 C12 H12C 109.5 ?
H12A C12 H12C 109.5 ?
H12B C12 H12C 109.5 ?
C6 C13 H13A 109.5 ?
C6 C13 H13B 109.5 ?
H13A C13 H13B 109.5 ?
C6 C13 H13C 109.5 ?
H13A C13 H13C 109.5 ?
H13B C13 H13C 109.5 ?
C7 C14 H14A 109.5 ?
C7 C14 H14B 109.5 ?
H14A C14 H14B 109.5 ?
C7 C14 H14C 109.5 ?
H14A C14 H14C 109.5 ?
H14B C14 H14C 109.5 ?
C9 C15 H15A 109.5 ?
C9 C15 H15B 109.5 ?
H15A C15 H15B 109.5 ?
C9 C15 H15C 109.5 ?
H15A C15 H15C 109.5 ?
H15B C15 H15C 109.5 ?
C16 N7 Rh1 172.8(4) ?
N7 C16 C17 174.4(5) ?
C16 C17 C18 110.2(4) ?
C16 C17 H17A 109.6 ?
C18 C17 H17A 109.6 ?
C16 C17 H17B 109.6 ?
C18 C17 H17B 109.6 ?
H17A C17 H17B 108.1 ?
C19 C18 C17 113.2(4) ?
C19 C18 H18A 108.9 ?
C17 C18 H18A 108.9 ?
C19 C18 H18B 108.9 ?
C17 C18 H18B 108.9 ?
H18A C18 H18B 107.7 ?
C18 C19 C20 113.4(4) ?
C18 C19 H19A 108.9 ?
C20 C19 H19A 108.9 ?
C18 C19 H19B 108.9 ?
C20 C19 H19B 108.9 ?
H19A C19 H19B 107.7 ?
C19 C20 H20A 109.5 ?
C19 C20 H20B 109.5 ?
H20A C20 H20B 109.5 ?
C19 C20 H20C 109.5 ?
H20A C20 H20C 109.5 ?
H20B C20 H20C 109.5 ?
P1 C21 H21B 109.5 ?
P1 C21 H21C 109.5 ?
H21B C21 H21C 109.5 ?
P1 C21 H21D 109.5 ?
H21B C21 H21D 109.5 ?
H21C C21 H21D 109.5 ?
P1 C22 H22A 109.5 ?
P1 C22 H22D 109.5 ?
H22A C22 H22D 109.5 ?
P1 C22 H22B 109.5 ?
H22A C22 H22B 109.5 ?
H22D C22 H22B 109.5 ?
P1 C23 H23D 109.5 ?
P1 C23 H23A 109.5 ?
H23D C23 H23A 109.5 ?
P1 C23 H23B 109.5 ?
H23D C23 H23B 109.5 ?
H23A C23 H23B 109.5 ?

loop_
_geom_bond_atom_site_label_1
_geom_bond_atom_site_label_2
_geom_bond_distance
_geom_bond_publ_flag
Rh1 N1 2.033(4) y
Rh1 N7 1.968(4) y
Rh1 N3 2.098(3) y
Rh1 P1 2.2116(9) y
N7 C16 1.131(6) y
P1 C23 1.818(5) ?
P1 C21 1.822(5) ?
P1 C22 1.825(5) ?
N1 C1 1.330(6) ?
N1 N2 1.373(5) ?
N2 C3 1.355(6) ?
N2 B1 1.543(6) ?
N3 C4 1.329(5) ?
N3 N4 1.377(5) ?
N4 C6 1.354(5) ?
N4 B1 1.534(6) ?
N5 C7 1.328(6) ?
N5 N6 1.365(5) ?
N6 C9 1.366(6) ?
N6 B1 1.540(6) ?
B1 H1 1.10(4) ?
C1 C2 1.392(6) ?
C1 C10 1.488(6) ?
C2 C3 1.388(6) ?
C2 H2 0.9500 ?
C3 C11 1.499(6) ?
C4 C5 1.399(6) ?
C4 C12 1.495(6) ?
C5 C6 1.371(6) ?
C5 H5 0.9500 ?
C6 C13 1.495(6) ?
C7 C8 1.397(6) ?
C7 C14 1.499(6) ?
C8 C9 1.384(6) ?
C8 H8 0.9500 ?
C9 C15 1.494(6) ?
C10 H10A 0.9800 ?
C10 H10B 0.9800 ?
C10 H10C 0.9800 ?
C11 H11A 0.9800 ?
C11 H11B 0.9800 ?
C11 H11C 0.9800 ?
C12 H12A 0.9800 ?
C12 H12B 0.9800 ?
C12 H12C 0.9800 ?
C13 H13A 0.9800 ?
C13 H13B 0.9800 ?
C13 H13C 0.9800 ?
C14 H14A 0.9800 ?
C14 H14B 0.9800 ?
C14 H14C 0.9800 ?
C15 H15A 0.9800 ?
C15 H15B 0.9800 ?
C15 H15C 0.9800 ?
C16 C17 1.472(7) ?
C17 C18 1.530(7) ?
C17 H17A 0.9900 ?
C17 H17B 0.9900 ?
C18 C19 1.527(7) ?
C18 H18A 0.9900 ?
C18 H18B 0.9900 ?
C19 C20 1.528(6) ?
C19 H19A 0.9900 ?
C19 H19B 0.9900 ?
C20 H20A 0.9800 ?
C20 H20B 0.9800 ?
C20 H20C 0.9800 ?
C21 H21B 0.9800 ?
C21 H21C 0.9800 ?
C21 H21D 0.9800 ?
C22 H22A 0.9800 ?
C22 H22D 0.9800 ?
C22 H22B 0.9800 ?
C23 H23D 0.9800 ?
C23 H23A 0.9800 ?
C23 H23B 0.9800 ?

loop_
_geom_torsion_atom_site_label_1
_geom_torsion_atom_site_label_2
_geom_torsion_atom_site_label_3
_geom_torsion_atom_site_label_4
_geom_torsion
C1 N1 N2 C3 -0.9(5)
Rh1 N1 N2 C3 -178.3(3)
C1 N1 N2 B1 172.5(4)
Rh1 N1 N2 B1 -4.9(5)
C4 N3 N4 C6 -0.8(4)
Rh1 N3 N4 C6 -172.9(3)
C4 N3 N4 B1 -178.5(3)
Rh1 N3 N4 B1 9.5(5)
C7 N5 N6 C9 -0.2(5)
C7 N5 N6 B1 175.6(4)
C6 N4 B1 N6 110.4(5)
N3 N4 B1 N6 -72.5(5)
C6 N4 B1 N2 -127.3(4)
N3 N4 B1 N2 49.8(5)
N5 N6 B1 N4 167.2(3)
C9 N6 B1 N4 -18.3(6)
N5 N6 B1 N2 46.0(5)
C9 N6 B1 N2 -139.5(5)
C3 N2 B1 N4 118.3(5)
N1 N2 B1 N4 -53.6(5)
C3 N2 B1 N6 -118.0(5)
N1 N2 B1 N6 70.1(5)
N2 N1 C1 C2 1.5(5)
Rh1 N1 C1 C2 178.3(3)
N2 N1 C1 C10 -176.2(4)
Rh1 N1 C1 C10 0.6(7)
N1 C1 C2 C3 -1.4(5)
C10 C1 C2 C3 176.0(5)
N1 N2 C3 C2 0.0(5)
B1 N2 C3 C2 -172.6(4)
N1 N2 C3 C11 178.2(4)
B1 N2 C3 C11 5.5(7)
C1 C2 C3 N2 0.9(5)
C1 C2 C3 C11 -177.1(5)
N4 N3 C4 C5 0.4(5)
Rh1 N3 C4 C5 170.3(3)
N4 N3 C4 C12 178.5(4)
Rh1 N3 C4 C12 -11.6(6)
N3 C4 C5 C6 0.1(5)
C12 C4 C5 C6 -177.8(4)
N3 N4 C6 C5 0.9(5)
B1 N4 C6 C5 178.3(4)
N3 N4 C6 C13 -179.0(4)
B1 N4 C6 C13 -1.6(7)
C4 C5 C6 N4 -0.6(5)
C4 C5 C6 C13 179.3(5)
N6 N5 C7 C8 0.0(5)
N6 N5 C7 C14 179.7(4)
N5 C7 C8 C9 0.1(5)
C14 C7 C8 C9 -179.5(4)
N5 N6 C9 C8 0.2(5)
B1 N6 C9 C8 -174.5(4)
N5 N6 C9 C15 177.2(4)
B1 N6 C9 C15 2.4(8)
C7 C8 C9 N6 -0.2(5)
C7 C8 C9 C15 -177.0(4)
C16 C17 C18 C19 -59.0(5)
C17 C18 C19 C20 -67.9(5)
